data_7048325
loop_
_publ_author_name
'Tadokoro, Makoto'
'Isogai, Kazuo'
'Harada, Shohei'
'Kouchi, Takaya'
'Yamane, Takeshi'
'Sugaya, Tomoaki'
'Kamebuchi, Hajime'

_publ_section_title
;
 Evidence of proton-coupled mixed-valency by electrochemical behavior on
 transition metal complex dimers bridged by two Ag<sup>+</sup> ions.
;
_journal_issue 2
_journal_name_full 'Dalton transactions (Cambridge, England : 2003)'
_journal_page_first 535
_journal_page_last 546
_journal_paper_doi 10.1039/c8dt03962c
_journal_volume 48
_journal_year 2019
_chemical_formula_sum 'C96 H184 Ag4 Cl8 N16 P8 Re4'
_chemical_formula_weight 3270.22
_space_group_crystal_system orthorhombic
_space_group_IT_number 29
_space_group_name_Hall 'P 2c -2ac'
_space_group_name_H-M_alt 'P c a 21'
_symmetry_space_group_name_Hall 'P 2c -2ac'
_symmetry_space_group_name_H-M 'P c a 21'
_atom_sites_solution_hydrogens geom
_audit_creation_method SHELXL-2018/3
_audit_update_record
;
2018-10-01 deposited with the CCDC.
2018-11-15 downloaded from the CCDC.
;
_cell_angle_alpha 90
_cell_angle_beta 90
_cell_angle_gamma 90
_cell_formula_units_Z 4
_cell_length_a 16.1348(13)
_cell_length_b 37.674(3)
_cell_length_c 23.0683(19)
_cell_measurement_reflns_used 9605
_cell_measurement_temperature 200(2)
_cell_measurement_theta_max 24.90
_cell_measurement_theta_min 2.24
_cell_volume 14022(2)
_computing_cell_refinement 'Bruker SAINT'
_computing_data_collection 'Bruker APEX2'
_computing_data_reduction 'Bruker SAINT'
_computing_molecular_graphics 'Bruker SHELXTL'
_computing_publication_material 'Bruker SHELXTL'
_computing_structure_refinement 'SHELXL-2018/3 (Sheldrick, 2018)'
_computing_structure_solution 'SHELXS-97 (Sheldrick 2008)'
_diffrn_ambient_temperature 200(2)
_diffrn_detector_area_resol_mean 8.333
_diffrn_measured_fraction_theta_full 1.000
_diffrn_measured_fraction_theta_max 0.999
_diffrn_measurement_device_type 'Bruker APEXII CCD area detector'
_diffrn_measurement_method 'phi and omega scans'
_diffrn_radiation_monochromator 'Bruker Helios multilayer confocal mirror'
_diffrn_radiation_type MoK\a
_diffrn_radiation_wavelength 0.71073
_diffrn_reflns_av_R_equivalents 0.0899
_diffrn_reflns_av_unetI/netI 0.1053
_diffrn_reflns_Laue_measured_fraction_full 1.000
_diffrn_reflns_Laue_measured_fraction_max 0.999
_diffrn_reflns_limit_h_max 20
_diffrn_reflns_limit_h_min -20
_diffrn_reflns_limit_k_max 48
_diffrn_reflns_limit_k_min -48
_diffrn_reflns_limit_l_max 29
_diffrn_reflns_limit_l_min -29
_diffrn_reflns_number 161225
_diffrn_reflns_point_group_measured_fraction_full 1.000
_diffrn_reflns_point_group_measured_fraction_max 0.999
_diffrn_reflns_theta_full 25.242
_diffrn_reflns_theta_max 27.494
_diffrn_reflns_theta_min 1.081
_diffrn_source 'Bruker TXS fine-focus rotating anode'
_exptl_absorpt_coefficient_mu 4.270
_exptl_absorpt_correction_T_max 0.78
_exptl_absorpt_correction_T_min 0.69
_exptl_absorpt_correction_type empirical
_exptl_absorpt_process_details 'SADABS V2014/2 (Bruker AXS Inc.)'
_exptl_crystal_colour orange
_exptl_crystal_density_diffrn 1.549
_exptl_crystal_density_method 'not measured'
_exptl_crystal_description block
_exptl_crystal_F_000 6464
_exptl_crystal_size_max 0.160
_exptl_crystal_size_mid 0.100
_exptl_crystal_size_min 0.060
_refine_diff_density_max 2.532
_refine_diff_density_min -1.482
_refine_diff_density_rms 0.135
_refine_ls_abs_structure_details
; 
 Refined as an inversion twin. 
;
_refine_ls_abs_structure_Flack 0.198(8)
_refine_ls_extinction_method none
_refine_ls_goodness_of_fit_ref 0.936
_refine_ls_hydrogen_treatment constr
_refine_ls_matrix_type full
_refine_ls_number_parameters 1214
_refine_ls_number_reflns 32143
_refine_ls_number_restraints 170
_refine_ls_restrained_S_all 0.940
_refine_ls_R_factor_all 0.1034
_refine_ls_R_factor_gt 0.0528
_refine_ls_shift/su_max 0.014
_refine_ls_shift/su_mean 0.001
_refine_ls_structure_factor_coef Fsqd
_refine_ls_weighting_details 'w=1/[\s^2^(Fo^2^)+(0.0400P)^2^+0.8592P] where P=(Fo^2^+2Fc^2^)/3'
_refine_ls_weighting_scheme calc
_refine_ls_wR_factor_gt 0.1003
_refine_ls_wR_factor_ref 0.1100
_reflns_Friedel_coverage 0.948
_reflns_Friedel_fraction_full 1.000
_reflns_Friedel_fraction_max 0.998
_reflns_number_gt 17985
_reflns_number_total 32143
_reflns_threshold_expression 'I > 2\s(I)'
_cod_data_source_file c8dt03962c2.cif
_cod_data_source_block RePPr3Cl2Agbim_dimer_400a_sq
_cod_depositor_comments 'Adding full bibliography for 7048323--7048326.cif.'
_cod_database_code 7048325
_shelx_shelxl_version_number 2018/3
_shelx_space_group_comment
; 
The symmetry employed for this shelxl refinement is uniquely defined 
by the following loop, which should always be used as a source of 
symmetry information in preference to the above space-group names. 
They are only intended as comments. 
;
_shelx_estimated_absorpt_t_min 0.548
_shelx_estimated_absorpt_t_max 0.784

loop_
_space_group_symop_operation_xyz
'x, y, z'
'-x, -y, z+1/2'
'-x+1/2, y, z+1/2'
'x+1/2, -y, z'

loop_
_atom_site_label
_atom_site_type_symbol
_atom_site_fract_x
_atom_site_fract_y
_atom_site_fract_z
_atom_site_U_iso_or_equiv
_atom_site_adp_type
_atom_site_occupancy
_atom_site_site_symmetry_order
_atom_site_calc_flag
_atom_site_refinement_flags_posn
_atom_site_refinement_flags_adp
Ag1 Ag 0.94688(8) 0.65990(4) 0.73678(7) 0.0503(4) Uani 1 1 d . .
Ag2 Ag 0.85917(8) 0.59336(3) 0.77111(6) 0.0466(4) Uani 1 1 d . .
Ag3 Ag 0.35853(8) 0.90805(3) 0.69295(6) 0.0409(3) Uani 1 1 d . .
Ag4 Ag 0.44436(8) 0.84001(3) 0.72042(6) 0.0454(4) Uani 1 1 d . .
C1 C 1.1996(12) 0.6323(5) 0.7189(11) 0.084(8) Uani 1 1 d . .
H1 H 1.252867 0.637720 0.703660 0.101 Uiso 1 1 calc R U
C2 C 1.1359(13) 0.6535(6) 0.7194(12) 0.113(11) Uani 1 1 d . .
H2 H 1.139427 0.677954 0.709753 0.136 Uiso 1 1 calc R U
C3 C 1.0484(10) 0.5186(5) 0.7991(8) 0.059(6) Uani 1 1 d . .
H3 H 1.065222 0.495165 0.808781 0.071 Uiso 1 1 calc R U
C4 C 0.9715(11) 0.5299(4) 0.8002(8) 0.053(5) Uani 1 1 d . .
H4 H 0.924774 0.516534 0.812315 0.064 Uiso 1 1 calc R U
C5 C 1.0874(9) 0.6035(4) 0.7511(5) 0.022(3) Uani 1 1 d . U
C6 C 1.0496(10) 0.5723(4) 0.7694(7) 0.041(4) Uani 1 1 d . .
C7 C 1.2890(12) 0.5073(6) 0.6310(11) 0.096(8) Uani 1 1 d . .
H7A H 1.269524 0.498192 0.593119 0.115 Uiso 1 1 calc R U
H7B H 1.327642 0.527053 0.622925 0.115 Uiso 1 1 calc R U
C8 C 1.3365(12) 0.4789(5) 0.6589(7) 0.064(6) Uani 1 1 d . .
H8A H 1.297273 0.460589 0.672806 0.077 Uiso 1 1 calc R U
H8B H 1.364778 0.488911 0.693317 0.077 Uiso 1 1 calc R U
C9 C 1.4022(14) 0.4607(6) 0.6202(11) 0.116(10) Uani 1 1 d . .
H9A H 1.375122 0.443209 0.595082 0.175 Uiso 1 1 calc R U
H9B H 1.443240 0.448743 0.644691 0.175 Uiso 1 1 calc R U
H9C H 1.429966 0.478597 0.596220 0.175 Uiso 1 1 calc R U
C10 C 1.1356(18) 0.5572(8) 0.6196(11) 0.152(11) Uani 1 1 d . .
H10A H 1.107847 0.542910 0.589223 0.183 Uiso 1 1 calc R U
H10B H 1.092146 0.569349 0.642436 0.183 Uiso 1 1 calc R U
C11 C 1.1852(15) 0.5820(7) 0.5939(13) 0.127(9) Uani 1 1 d . .
H11A H 1.217468 0.571387 0.561742 0.153 Uiso 1 1 calc R U
H11B H 1.223954 0.592546 0.622292 0.153 Uiso 1 1 calc R U
C12 C 1.1153(16) 0.6139(9) 0.5678(11) 0.169(13) Uani 1 1 d . .
H12A H 1.060592 0.603006 0.562620 0.253 Uiso 1 1 calc R U
H12B H 1.135002 0.623058 0.530502 0.253 Uiso 1 1 calc R U
H12C H 1.111141 0.633441 0.595668 0.253 Uiso 1 1 calc R U
C13 C 1.1243(10) 0.4894(5) 0.6713(9) 0.071(6) Uani 1 1 d . .
H13A H 1.141929 0.473405 0.703050 0.085 Uiso 1 1 calc R U
H13B H 1.069889 0.499317 0.682719 0.085 Uiso 1 1 calc R U
C14 C 1.1093(13) 0.4661(6) 0.6182(9) 0.081(7) Uani 1 1 d . .
H14A H 1.098170 0.481540 0.584359 0.097 Uiso 1 1 calc R U
H14B H 1.160143 0.452328 0.609936 0.097 Uiso 1 1 calc R U
C15 C 1.0370(14) 0.4406(6) 0.6261(12) 0.121(11) Uani 1 1 d . .
H15A H 1.055654 0.419657 0.647722 0.182 Uiso 1 1 calc R U
H15B H 1.016275 0.433207 0.588020 0.182 Uiso 1 1 calc R U
H15C H 0.992511 0.452415 0.647621 0.182 Uiso 1 1 calc R U
C16 C 1.3377(14) 0.5544(5) 0.9005(13) 0.119(9) Uani 1 1 d . .
H16A H 1.335765 0.563835 0.940582 0.143 Uiso 1 1 calc R U
H16B H 1.323092 0.528967 0.902940 0.143 Uiso 1 1 calc R U
C17 C 1.4189(15) 0.5561(6) 0.8829(12) 0.118(8) Uani 1 1 d . .
H17A H 1.431812 0.581193 0.873581 0.141 Uiso 1 1 calc R U
H17B H 1.424301 0.542368 0.846592 0.141 Uiso 1 1 calc R U
C18 C 1.4871(17) 0.5422(7) 0.9271(14) 0.177(15) Uani 1 1 d . .
H18A H 1.535398 0.533655 0.905509 0.266 Uiso 1 1 calc R U
H18B H 1.463988 0.522769 0.950251 0.266 Uiso 1 1 calc R U
H18C H 1.503876 0.561629 0.952833 0.266 Uiso 1 1 calc R U
C19 C 1.2800(13) 0.6229(5) 0.8643(11) 0.105(7) Uani 1 1 d . .
H19A H 1.324719 0.626783 0.835622 0.125 Uiso 1 1 calc R U
H19B H 1.230359 0.635107 0.848859 0.125 Uiso 1 1 calc R U
C20 C 1.3033(18) 0.6417(6) 0.9141(14) 0.173(9) Uani 1 1 d . .
H20A H 1.359859 0.633980 0.924958 0.207 Uiso 1 1 calc R U
H20B H 1.265774 0.634544 0.945958 0.207 Uiso 1 1 calc R U
C21 C 1.3031(17) 0.6827(6) 0.9107(13) 0.173(9) Uani 1 1 d . .
H21A H 1.272274 0.690290 0.876246 0.259 Uiso 1 1 calc R U
H21B H 1.360263 0.691357 0.908217 0.259 Uiso 1 1 calc R U
H21C H 1.276624 0.692431 0.945464 0.259 Uiso 1 1 calc R U
C22 C 1.1610(17) 0.5793(7) 0.9089(12) 0.131(10) Uani 1 1 d D .
H22A H 1.159969 0.602123 0.930082 0.158 Uiso 1 1 calc R U
H22B H 1.109712 0.577035 0.885634 0.158 Uiso 1 1 calc R U
C23 C 1.170(3) 0.5510(11) 0.9466(17) 0.28(3) Uani 1 1 d D .
H23A H 1.216093 0.554737 0.974081 0.339 Uiso 1 1 calc R U
H23B H 1.177972 0.528344 0.925635 0.339 Uiso 1 1 calc R U
C24 C 1.085(2) 0.5524(12) 0.9772(16) 0.27(2) Uani 1 1 d . .
H24A H 1.041332 0.545080 0.950084 0.398 Uiso 1 1 calc R U
H24B H 1.073891 0.576749 0.990323 0.398 Uiso 1 1 calc R U
H24C H 1.085185 0.536430 1.010684 0.398 Uiso 1 1 calc R U
C25 C 0.7569(11) 0.7344(5) 0.7172(8) 0.057(5) Uani 1 1 d . .
H25 H 0.739746 0.757885 0.708289 0.068 Uiso 1 1 calc R U
C26 C 0.8361(11) 0.7237(4) 0.7188(7) 0.052(5) Uani 1 1 d . .
H26 H 0.883186 0.737932 0.710395 0.062 Uiso 1 1 calc R U
C27 C 0.6012(10) 0.6169(4) 0.7696(7) 0.041(4) Uani 1 1 d . .
H27 H 0.545251 0.609619 0.774522 0.049 Uiso 1 1 calc R U
C28 C 0.6706(11) 0.5965(4) 0.7726(8) 0.053(5) Uani 1 1 d . .
H28 H 0.669051 0.571566 0.778940 0.064 Uiso 1 1 calc R U
C29 C 0.7610(10) 0.6823(5) 0.7425(8) 0.051(5) Uani 1 1 d . .
C30 C 0.7143(11) 0.6462(5) 0.7583(8) 0.051(5) Uani 1 1 d . .
C31 C 0.4770(12) 0.6605(6) 0.6121(13) 0.122(11) Uani 1 1 d . .
H31A H 0.486175 0.649721 0.573483 0.146 Uiso 1 1 calc R U
H31B H 0.461869 0.641419 0.639508 0.146 Uiso 1 1 calc R U
C32 C 0.4034(13) 0.6889(7) 0.6083(12) 0.138(10) Uani 1 1 d . .
H32A H 0.418545 0.707757 0.580398 0.165 Uiso 1 1 calc R U
H32B H 0.395457 0.700052 0.646737 0.165 Uiso 1 1 calc R U
C33 C 0.3182(15) 0.6706(10) 0.5881(14) 0.26(2) Uani 1 1 d . .
H33A H 0.272638 0.687658 0.592411 0.387 Uiso 1 1 calc R U
H33B H 0.307256 0.649751 0.612261 0.387 Uiso 1 1 calc R U
H33C H 0.322655 0.663410 0.547460 0.387 Uiso 1 1 calc R U
C34 C 0.5907(14) 0.7163(5) 0.5869(9) 0.096(8) Uani 1 1 d . .
H34A H 0.552258 0.736036 0.595766 0.115 Uiso 1 1 calc R U
H34B H 0.647559 0.724985 0.594340 0.115 Uiso 1 1 calc R U
C35 C 0.5834(16) 0.7080(6) 0.5219(9) 0.118(9) Uani 1 1 d . .
H35A H 0.527558 0.698686 0.512673 0.142 Uiso 1 1 calc R U
H35B H 0.625143 0.690059 0.510299 0.142 Uiso 1 1 calc R U
C36 C 0.600(2) 0.7463(9) 0.4873(13) 0.25(2) Uani 1 1 d . .
H36A H 0.554888 0.750644 0.459866 0.375 Uiso 1 1 calc R U
H36B H 0.652759 0.744925 0.466144 0.375 Uiso 1 1 calc R U
H36C H 0.602638 0.765669 0.515500 0.375 Uiso 1 1 calc R U
C37 C 0.6508(12) 0.6463(5) 0.6159(8) 0.078(7) Uani 1 1 d . .
H37A H 0.655229 0.629740 0.649085 0.093 Uiso 1 1 calc R U
H37B H 0.628088 0.632538 0.582925 0.093 Uiso 1 1 calc R U
C38 C 0.7330(13) 0.6568(5) 0.6006(8) 0.078(6) Uani 1 1 d . .
H38A H 0.752386 0.675517 0.627486 0.094 Uiso 1 1 calc R U
H38B H 0.733163 0.666716 0.560821 0.094 Uiso 1 1 calc R U
C39 C 0.7901(12) 0.6256(6) 0.6035(9) 0.087(7) Uani 1 1 d . .
H39A H 0.771485 0.609414 0.634018 0.131 Uiso 1 1 calc R U
H39B H 0.846404 0.633837 0.612205 0.131 Uiso 1 1 calc R U
H39C H 0.789944 0.613240 0.566143 0.131 Uiso 1 1 calc R U
C40 C 0.4997(14) 0.7388(6) 0.8700(11) 0.120(9) Uani 1 1 d . .
H40A H 0.456097 0.720345 0.869457 0.144 Uiso 1 1 calc R U
H40B H 0.513803 0.742583 0.911325 0.144 Uiso 1 1 calc R U
C41 C 0.4624(19) 0.7685(8) 0.8531(15) 0.241(19) Uani 1 1 d . .
H41A H 0.455713 0.766778 0.810529 0.290 Uiso 1 1 calc R U
H41B H 0.502105 0.788078 0.860214 0.290 Uiso 1 1 calc R U
C42 C 0.3811(17) 0.7805(9) 0.8766(9) 0.22(2) Uani 1 1 d . .
H42A H 0.342123 0.784151 0.844543 0.323 Uiso 1 1 calc R U
H42B H 0.388482 0.802786 0.897789 0.323 Uiso 1 1 calc R U
H42C H 0.359086 0.762336 0.902875 0.323 Uiso 1 1 calc R U
C43 C 0.6781(13) 0.7503(6) 0.8502(12) 0.129(9) Uani 1 1 d . .
H43A H 0.730180 0.736726 0.845315 0.155 Uiso 1 1 calc R U
H43B H 0.676117 0.768125 0.818764 0.155 Uiso 1 1 calc R U
C44 C 0.683(2) 0.7686(8) 0.9028(15) 0.193(11) Uani 1 1 d . .
H44A H 0.691401 0.752332 0.936057 0.232 Uiso 1 1 calc R U
H44B H 0.634002 0.783670 0.909723 0.232 Uiso 1 1 calc R U
C45 C 0.7729(18) 0.7941(7) 0.8882(14) 0.193(11) Uani 1 1 d . .
H45A H 0.756527 0.817877 0.875312 0.290 Uiso 1 1 calc R U
H45B H 0.805503 0.782543 0.857723 0.290 Uiso 1 1 calc R U
H45C H 0.806453 0.796043 0.923497 0.290 Uiso 1 1 calc R U
C46 C 0.6261(17) 0.6831(8) 0.8898(13) 0.153(11) Uani 1 1 d . .
H46A H 0.667853 0.667771 0.870823 0.183 Uiso 1 1 calc R U
H46B H 0.651040 0.693840 0.924892 0.183 Uiso 1 1 calc R U
C47 C 0.5544(16) 0.6636(6) 0.9041(11) 0.119(8) Uani 1 1 d . .
H47A H 0.526458 0.654747 0.868680 0.143 Uiso 1 1 calc R U
H47B H 0.514951 0.678269 0.926464 0.143 Uiso 1 1 calc R U
C48 C 0.5912(15) 0.6287(7) 0.9454(12) 0.145(10) Uani 1 1 d . .
H48A H 0.569204 0.630668 0.984916 0.217 Uiso 1 1 calc R U
H48B H 0.651860 0.629593 0.946611 0.217 Uiso 1 1 calc R U
H48C H 0.573310 0.606217 0.928260 0.217 Uiso 1 1 calc R U
C49 C 0.5513(10) 0.9819(4) 0.6658(7) 0.040(4) Uani 1 1 d . .
H49 H 0.569194 1.004885 0.654194 0.048 Uiso 1 1 calc R U
C50 C 0.4706(10) 0.9692(4) 0.6669(7) 0.038(4) Uani 1 1 d . .
H50 H 0.423097 0.982117 0.654624 0.045 Uiso 1 1 calc R U
C51 C 0.6912(15) 0.8662(5) 0.7475(11) 0.090(8) Uani 1 1 d . .
H51 H 0.746212 0.859796 0.757801 0.108 Uiso 1 1 calc R U
C52 C 0.6295(11) 0.8440(5) 0.7505(7) 0.053(6) Uani 1 1 d . .
H52 H 0.630899 0.819610 0.760655 0.064 Uiso 1 1 calc R U
C53 C 0.5496(9) 0.9268(4) 0.6977(7) 0.038(4) Uani 1 1 d . .
C54 C 0.5909(14) 0.8962(5) 0.7216(9) 0.076(7) Uani 1 1 d . .
C55 C 0.8485(16) 0.9418(8) 0.5715(10) 0.137(12) Uani 1 1 d . .
H55A H 0.849142 0.932340 0.531472 0.164 Uiso 1 1 calc R U
H55B H 0.840587 0.967799 0.568533 0.164 Uiso 1 1 calc R U
C56 C 0.9256(15) 0.9359(8) 0.5952(14) 0.141(12) Uani 1 1 d . .
H56A H 0.936696 0.910132 0.597140 0.170 Uiso 1 1 calc R U
H56B H 0.927645 0.945638 0.635022 0.170 Uiso 1 1 calc R U
C57 C 0.9913(15) 0.9540(8) 0.5576(11) 0.151(14) Uani 1 1 d . .
H57A H 0.974963 0.952549 0.516780 0.227 Uiso 1 1 calc R U
H57B H 1.044705 0.942125 0.563078 0.227 Uiso 1 1 calc R U
H57C H 0.996221 0.979007 0.568977 0.227 Uiso 1 1 calc R U
C58 C 0.6765(15) 0.9321(5) 0.5539(9) 0.096(8) Uani 1 1 d . .
H58A H 0.692324 0.917565 0.519877 0.116 Uiso 1 1 calc R U
H58B H 0.623900 0.921937 0.568589 0.116 Uiso 1 1 calc R U
C59 C 0.6570(12) 0.9651(6) 0.5326(10) 0.089(7) Uani 1 1 d . .
H59A H 0.706865 0.975604 0.514460 0.107 Uiso 1 1 calc R U
H59B H 0.640152 0.980636 0.565136 0.107 Uiso 1 1 calc R U
C60 C 0.5848(16) 0.9637(7) 0.4865(10) 0.115(8) Uani 1 1 d . .
H60A H 0.600396 0.947735 0.454808 0.172 Uiso 1 1 calc R U
H60B H 0.575157 0.987599 0.471011 0.172 Uiso 1 1 calc R U
H60C H 0.534078 0.955016 0.505005 0.172 Uiso 1 1 calc R U
C61 C 0.775(2) 0.8774(7) 0.6078(15) 0.176(8) Uani 1 1 d D .
H61A H 0.828727 0.874627 0.587167 0.211 Uiso 1 1 calc R U
H61B H 0.785024 0.870027 0.648364 0.211 Uiso 1 1 calc R U
C62 C 0.7220(18) 0.8533(7) 0.5843(14) 0.176(8) Uani 1 1 d D .
H62A H 0.712520 0.859983 0.543313 0.211 Uiso 1 1 calc R U
H62B H 0.668199 0.855595 0.604616 0.211 Uiso 1 1 calc R U
C63 C 0.7462(19) 0.8154(6) 0.5856(13) 0.176(8) Uani 1 1 d . .
H63A H 0.749564 0.807354 0.625960 0.264 Uiso 1 1 calc R U
H63B H 0.800397 0.812539 0.566995 0.264 Uiso 1 1 calc R U
H63C H 0.704809 0.801278 0.564851 0.264 Uiso 1 1 calc R U
C64 C 0.7865(11) 0.9905(4) 0.8399(7) 0.050(5) Uani 1 1 d . .
H64A H 0.767603 0.998121 0.878828 0.059 Uiso 1 1 calc R U
H64B H 0.827200 0.971157 0.845284 0.059 Uiso 1 1 calc R U
C65 C 0.8315(11) 1.0232(5) 0.8090(9) 0.072(6) Uani 1 1 d . .
H65A H 0.853839 1.015494 0.771058 0.087 Uiso 1 1 calc R U
H65B H 0.790765 1.042377 0.801892 0.087 Uiso 1 1 calc R U
C66 C 0.9026(11) 1.0376(5) 0.8467(9) 0.073(6) Uani 1 1 d . .
H66A H 0.884061 1.039296 0.887075 0.109 Uiso 1 1 calc R U
H66B H 0.918886 1.061153 0.832804 0.109 Uiso 1 1 calc R U
H66C H 0.950124 1.021456 0.844311 0.109 Uiso 1 1 calc R U
C67 C 0.6245(11) 1.0111(4) 0.7973(7) 0.049(5) Uani 1 1 d . .
H67A H 0.644222 1.028611 0.768391 0.059 Uiso 1 1 calc R U
H67B H 0.570965 1.001579 0.783193 0.059 Uiso 1 1 calc R U
C68 C 0.6097(12) 1.0300(5) 0.8534(7) 0.060(5) Uani 1 1 d . .
H68A H 0.660880 1.042143 0.866329 0.072 Uiso 1 1 calc R U
H68B H 0.592792 1.012881 0.883792 0.072 Uiso 1 1 calc R U
C69 C 0.5388(12) 1.0578(5) 0.8424(10) 0.076(6) Uani 1 1 d . .
H69A H 0.554893 1.073582 0.810569 0.114 Uiso 1 1 calc R U
H69B H 0.529686 1.071780 0.877600 0.114 Uiso 1 1 calc R U
H69C H 0.487592 1.045289 0.832057 0.114 Uiso 1 1 calc R U
C70 C 0.6515(11) 0.9449(4) 0.8534(9) 0.065(6) Uani 1 1 d . .
H70A H 0.630405 0.959369 0.885976 0.078 Uiso 1 1 calc R U
H70B H 0.603354 0.933236 0.834759 0.078 Uiso 1 1 calc R U
C71 C 0.7075(13) 0.9170(6) 0.8769(11) 0.108(9) Uani 1 1 d . .
H71A H 0.748327 0.928051 0.903319 0.130 Uiso 1 1 calc R U
H71B H 0.738398 0.905838 0.844538 0.130 Uiso 1 1 calc R U
C72 C 0.6567(13) 0.8869(5) 0.9114(11) 0.111(8) Uani 1 1 d . .
H72A H 0.616080 0.898197 0.936982 0.166 Uiso 1 1 calc R U
H72B H 0.695216 0.872633 0.934549 0.166 Uiso 1 1 calc R U
H72C H 0.627953 0.871551 0.883596 0.166 Uiso 1 1 calc R U
C73 C 0.1024(9) 0.8835(4) 0.6875(6) 0.039(4) Uani 1 1 d . .
H73 H 0.045767 0.890181 0.684869 0.046 Uiso 1 1 calc R U
C74 C 0.1688(11) 0.9064(5) 0.6851(6) 0.043(5) Uani 1 1 d . .
H74 H 0.166759 0.931381 0.679127 0.051 Uiso 1 1 calc R U
C75 C 0.2570(11) 0.7615(5) 0.7192(8) 0.065(6) Uani 1 1 d . .
H75 H 0.239729 0.737746 0.725897 0.078 Uiso 1 1 calc R U
C76 C 0.3370(12) 0.7732(5) 0.7190(8) 0.062(6) Uani 1 1 d . .
H76 H 0.385125 0.758903 0.722926 0.075 Uiso 1 1 calc R U
C77 C 0.2135(10) 0.8523(4) 0.7017(8) 0.045(5) Uani 1 1 d . .
C78 C 0.2531(9) 0.8205(4) 0.7066(7) 0.034(4) Uani 1 1 d . U
C79 C 0.0271(17) 0.7545(8) 0.5629(11) 0.206(18) Uani 1 1 d . .
H79A H 0.038344 0.753901 0.520753 0.247 Uiso 1 1 calc R U
H79B H 0.051527 0.732711 0.579676 0.247 Uiso 1 1 calc R U
C80 C -0.0539(19) 0.7524(9) 0.5697(16) 0.27(2) Uani 1 1 d . .
H80A H -0.080357 0.770588 0.544943 0.329 Uiso 1 1 calc R U
H80B H -0.067315 0.758220 0.610497 0.329 Uiso 1 1 calc R U
C81 C -0.092(2) 0.7168(9) 0.5555(12) 0.24(2) Uani 1 1 d . .
H81A H -0.081313 0.700231 0.587404 0.366 Uiso 1 1 calc R U
H81B H -0.067092 0.707571 0.519801 0.366 Uiso 1 1 calc R U
H81C H -0.151740 0.719590 0.550166 0.366 Uiso 1 1 calc R U
C82 C 0.065(3) 0.8322(11) 0.5514(12) 0.280(15) Uani 1 1 d . .
H82A H 0.013033 0.841166 0.569238 0.337 Uiso 1 1 calc R U
H82B H 0.108532 0.848549 0.565227 0.337 Uiso 1 1 calc R U
C83 C 0.056(3) 0.8424(9) 0.4951(12) 0.280(15) Uani 1 1 d . .
H83A H 0.006795 0.829283 0.480420 0.337 Uiso 1 1 calc R U
H83B H 0.104223 0.832649 0.474315 0.337 Uiso 1 1 calc R U
C84 C 0.047(3) 0.8749(11) 0.4767(15) 0.280(15) Uani 1 1 d . .
H84A H 0.042296 0.874865 0.434312 0.421 Uiso 1 1 calc R U
H84B H 0.095641 0.888894 0.488123 0.421 Uiso 1 1 calc R U
H84C H -0.002883 0.885352 0.493648 0.421 Uiso 1 1 calc R U
C85 C 0.1933(18) 0.7823(9) 0.5707(14) 0.183(13) Uani 1 1 d D U
H85A H 0.221056 0.805599 0.567487 0.219 Uiso 1 1 calc R U
H85B H 0.218263 0.770552 0.604929 0.219 Uiso 1 1 calc R U
C86 C 0.225(3) 0.7612(13) 0.5193(17) 0.33(2) Uani 1 1 d D U
H86A H 0.191248 0.768960 0.485705 0.396 Uiso 1 1 calc R U
H86B H 0.209193 0.736215 0.526872 0.396 Uiso 1 1 calc R U
C87 C 0.319(2) 0.7600(10) 0.4967(18) 0.252(19) Uani 1 1 d D U
H87A H 0.333730 0.783057 0.479907 0.377 Uiso 1 1 calc R U
H87B H 0.324676 0.741479 0.467190 0.377 Uiso 1 1 calc R U
H87C H 0.356015 0.754803 0.529308 0.377 Uiso 1 1 calc R U
C88 C 0.0475(17) 0.7643(6) 0.8420(11) 0.135(11) Uani 1 1 d . .
H88A H 0.033280 0.769733 0.882760 0.162 Uiso 1 1 calc R U
H88B H -0.002214 0.753578 0.823965 0.162 Uiso 1 1 calc R U
C89 C 0.1151(15) 0.7366(6) 0.8423(15) 0.156(12) Uani 1 1 d . .
H89A H 0.163966 0.746551 0.862588 0.187 Uiso 1 1 calc R U
H89B H 0.131732 0.731846 0.801726 0.187 Uiso 1 1 calc R U
C90 C 0.092(3) 0.7004(7) 0.8717(13) 0.30(3) Uani 1 1 d . .
H90A H 0.141091 0.685266 0.874145 0.449 Uiso 1 1 calc R U
H90B H 0.049171 0.688369 0.848580 0.449 Uiso 1 1 calc R U
H90C H 0.070326 0.704803 0.910817 0.449 Uiso 1 1 calc R U
C91 C -0.0205(11) 0.8345(5) 0.8304(8) 0.057(5) Uani 1 1 d . .
H91A H -0.016603 0.857756 0.810489 0.068 Uiso 1 1 calc R U
H91B H -0.071752 0.822983 0.816185 0.068 Uiso 1 1 calc R U
C92 C -0.0322(14) 0.8416(6) 0.8900(10) 0.109(9) Uani 1 1 d . .
H92A H 0.019324 0.852039 0.905797 0.131 Uiso 1 1 calc R U
H92B H -0.042082 0.818876 0.910381 0.131 Uiso 1 1 calc R U
C93 C -0.1016(13) 0.8658(6) 0.9025(11) 0.124(10) Uani 1 1 d . .
H93A H -0.080327 0.887391 0.920925 0.185 Uiso 1 1 calc R U
H93B H -0.140884 0.854077 0.928592 0.185 Uiso 1 1 calc R U
H93C H -0.129683 0.872043 0.866218 0.185 Uiso 1 1 calc R U
C94 C 0.1601(11) 0.8216(5) 0.8391(8) 0.070(5) Uani 1 1 d . .
H94A H 0.160039 0.813065 0.879700 0.084 Uiso 1 1 calc R U
H94B H 0.208525 0.810933 0.819320 0.084 Uiso 1 1 calc R U
C95 C 0.1695(14) 0.8615(5) 0.8390(7) 0.078(7) Uani 1 1 d . .
H95A H 0.133103 0.872241 0.868844 0.093 Uiso 1 1 calc R U
H95B H 0.153768 0.871298 0.800729 0.093 Uiso 1 1 calc R U
C96 C 0.2686(14) 0.8708(6) 0.8534(10) 0.098(8) Uani 1 1 d . .
H96A H 0.298318 0.848785 0.862247 0.146 Uiso 1 1 calc R U
H96B H 0.271651 0.886842 0.886777 0.146 Uiso 1 1 calc R U
H96C H 0.293909 0.882232 0.819594 0.146 Uiso 1 1 calc R U
Cl1 Cl 1.3599(3) 0.56890(14) 0.7340(3) 0.0771(16) Uani 1 1 d . .
Cl2 Cl 1.2547(3) 0.49334(12) 0.8026(2) 0.0555(13) Uani 1 1 d . .
Cl3 Cl 0.5511(3) 0.75985(11) 0.7087(3) 0.0718(15) Uani 1 1 d . .
Cl4 Cl 0.4421(3) 0.68010(15) 0.7581(2) 0.0766(18) Uani 1 1 d . .
Cl5 Cl 0.7574(3) 1.00524(11) 0.6679(2) 0.0478(11) Uani 1 1 d . .
Cl6 Cl 0.8581(3) 0.92872(13) 0.7382(2) 0.0601(13) Uani 1 1 d . .
Cl7 Cl -0.0601(3) 0.82017(13) 0.6892(2) 0.0579(13) Uani 1 1 d . .
Cl8 Cl 0.0489(3) 0.73740(11) 0.7045(3) 0.0802(16) Uani 1 1 d . .
N1 N 1.1761(10) 0.6001(4) 0.7447(7) 0.068(5) Uani 1 1 d . .
N2 N 1.0611(7) 0.6369(3) 0.7356(6) 0.049(4) Uani 1 1 d . .
N3 N 1.1001(8) 0.5446(4) 0.7824(6) 0.046(4) Uani 1 1 d . .
N4 N 0.9700(8) 0.5652(4) 0.7806(6) 0.044(4) Uani 1 1 d . .
N5 N 0.7064(8) 0.7085(4) 0.7294(7) 0.055(4) Uani 1 1 d . .
N6 N 0.8374(9) 0.6891(4) 0.7343(7) 0.060(5) Uani 1 1 d . .
N7 N 0.6302(8) 0.6500(3) 0.7578(5) 0.032(3) Uani 1 1 d . .
N8 N 0.7413(8) 0.6147(4) 0.7658(6) 0.042(4) Uani 1 1 d . .
N9 N 0.6005(7) 0.9541(3) 0.6854(5) 0.036(4) Uani 1 1 d . .
N10 N 0.4697(7) 0.9359(3) 0.6879(6) 0.040(4) Uani 1 1 d . .
N11 N 0.6704(9) 0.8995(3) 0.7284(7) 0.046(4) Uani 1 1 d . .
N12 N 0.5602(10) 0.8647(4) 0.7353(7) 0.071(5) Uani 1 1 d . .
N13 N 0.1302(8) 0.8503(3) 0.6942(6) 0.043(4) Uani 1 1 d . .
N14 N 0.2397(8) 0.8856(4) 0.6931(6) 0.042(4) Uani 1 1 d . .
N15 N 0.2031(8) 0.7912(3) 0.7076(7) 0.054(4) Uani 1 1 d . .
N16 N 0.3357(8) 0.8106(3) 0.7121(6) 0.041(4) Uani 1 1 d . .
P1 P 1.1974(3) 0.52616(14) 0.6696(2) 0.0593(15) Uani 1 1 d . .
P2 P 1.2565(3) 0.57562(15) 0.8616(3) 0.0712(17) Uani 1 1 d . .
P3 P 0.5704(4) 0.68187(15) 0.6360(2) 0.0677(16) Uani 1 1 d . .
P4 P 0.5889(3) 0.71846(14) 0.8387(2) 0.0672(15) Uani 1 1 d . .
P5 P 0.7540(3) 0.92277(15) 0.6094(3) 0.0677(17) Uani 1 1 d . .
P6 P 0.7008(3) 0.97394(14) 0.8011(2) 0.0497(13) Uani 1 1 d . .
P7 P 0.0849(4) 0.79295(18) 0.5935(3) 0.089(2) Uani 1 1 d . .
P8 P 0.0684(3) 0.80707(14) 0.8045(3) 0.0668(17) Uani 1 1 d . .
Re1 Re 1.22621(5) 0.55160(2) 0.76567(4) 0.0496(2) Uani 1 1 d . .
Re2 Re 0.57832(4) 0.70008(2) 0.73823(4) 0.0522(2) Uani 1 1 d . .
Re3 Re 0.72657(4) 0.94765(2) 0.70555(3) 0.03981(18) Uani 1 1 d . .
Re4 Re 0.07792(4) 0.79955(2) 0.70037(4) 0.04809(19) Uani 1 1 d . .

loop_
_atom_site_aniso_label
_atom_site_aniso_U_11
_atom_site_aniso_U_22
_atom_site_aniso_U_33
_atom_site_aniso_U_23
_atom_site_aniso_U_13
_atom_site_aniso_U_12
Ag1 0.0304(9) 0.0414(9) 0.0791(10) 0.0026(8) 0.0079(7) 0.0079(7)
Ag2 0.0299(8) 0.0401(9) 0.0698(9) 0.0030(7) 0.0042(7) 0.0069(6)
Ag3 0.0273(7) 0.0371(8) 0.0585(9) 0.0002(7) 0.0005(6) -0.0100(6)
Ag4 0.0296(8) 0.0368(8) 0.0700(11) 0.0030(6) -0.0014(6) -0.0084(6)
C1 0.020(10) 0.040(12) 0.19(3) 0.043(14) 0.010(11) 0.002(9)
C2 0.045(14) 0.037(13) 0.26(3) 0.035(16) -0.008(16) 0.007(11)
C3 0.020(10) 0.028(11) 0.128(18) 0.004(10) 0.007(9) -0.002(8)
C4 0.031(11) 0.034(11) 0.094(15) 0.036(10) -0.017(9) -0.006(8)
C5 0.021(4) 0.022(4) 0.022(4) 0.0011(14) 0.0007(14) 0.0006(14)
C6 0.037(11) 0.029(10) 0.056(11) -0.002(8) 0.022(9) 0.001(8)
C7 0.045(14) 0.087(18) 0.16(2) -0.046(17) 0.008(13) -0.001(12)
C8 0.086(16) 0.082(15) 0.024(10) -0.002(10) -0.019(10) 0.031(12)
C9 0.08(2) 0.11(2) 0.16(3) -0.058(18) 0.049(17) -0.012(15)
C10 0.16(3) 0.19(3) 0.10(2) -0.061(17) 0.047(18) -0.101(19)
C11 0.079(18) 0.14(2) 0.16(3) -0.050(17) 0.022(15) -0.035(13)
C12 0.14(3) 0.29(4) 0.079(19) 0.02(2) -0.008(18) 0.02(2)
C13 0.025(10) 0.082(16) 0.107(17) -0.033(13) -0.034(10) 0.003(10)
C14 0.061(15) 0.077(16) 0.105(19) -0.003(14) 0.006(12) 0.004(12)
C15 0.070(18) 0.11(2) 0.18(3) -0.08(2) -0.060(17) 0.018(17)
C16 0.068(11) 0.046(13) 0.24(3) -0.036(15) -0.026(14) 0.001(11)
C17 0.067(11) 0.096(17) 0.19(2) -0.016(15) -0.032(13) 0.028(12)
C18 0.15(2) 0.13(2) 0.24(3) -0.10(2) -0.12(2) 0.09(2)
C19 0.084(15) 0.044(12) 0.19(2) -0.051(11) 0.056(13) -0.009(10)
C20 0.185(19) 0.101(14) 0.23(2) -0.093(14) 0.049(14) -0.063(15)
C21 0.185(19) 0.101(14) 0.23(2) -0.093(14) 0.049(14) -0.063(15)
C22 0.13(2) 0.13(2) 0.14(3) -0.049(16) 0.019(18) -0.060(18)
C23 0.31(4) 0.29(4) 0.24(4) 0.09(3) 0.18(3) 0.11(4)
C24 0.20(4) 0.41(6) 0.18(4) -0.02(4) 0.07(3) -0.03(3)
C25 0.043(12) 0.034(10) 0.093(16) 0.003(9) -0.016(10) -0.016(8)
C26 0.041(11) 0.026(9) 0.088(16) 0.005(9) 0.012(9) 0.004(8)
C27 0.045(12) 0.037(11) 0.041(10) 0.014(8) 0.020(9) -0.010(9)
C28 0.028(11) 0.027(10) 0.104(15) -0.015(10) -0.009(10) 0.003(8)
C29 0.024(9) 0.040(10) 0.089(13) 0.005(9) 0.002(8) 0.003(8)
C30 0.031(12) 0.031(12) 0.090(16) 0.012(9) -0.007(9) -0.001(9)
C31 0.044(13) 0.085(17) 0.24(3) 0.034(19) 0.026(16) -0.028(11)
C32 0.085(16) 0.15(2) 0.18(3) -0.01(2) -0.048(17) 0.002(13)
C33 0.111(19) 0.41(5) 0.25(4) 0.22(4) -0.11(2) -0.16(3)
C34 0.122(19) 0.074(15) 0.091(18) -0.010(12) -0.069(14) 0.000(13)
C35 0.20(3) 0.096(18) 0.063(15) 0.029(13) -0.036(16) -0.005(17)
C36 0.29(5) 0.29(4) 0.17(3) 0.18(3) -0.10(3) -0.17(4)
C37 0.111(18) 0.056(13) 0.066(14) 0.012(10) 0.026(12) -0.041(12)
C38 0.115(18) 0.081(15) 0.038(12) 0.021(10) -0.001(11) -0.027(14)
C39 0.089(17) 0.097(18) 0.076(16) -0.018(13) 0.000(12) 0.027(14)
C40 0.091(15) 0.106(18) 0.16(2) -0.055(17) 0.026(14) 0.015(11)
C41 0.19(3) 0.23(3) 0.31(5) -0.06(3) 0.01(3) 0.16(3)
C42 0.23(3) 0.31(4) 0.10(2) -0.04(2) -0.03(2) 0.24(3)
C43 0.082(13) 0.123(16) 0.18(2) -0.025(16) -0.034(16) -0.030(14)
C44 0.20(3) 0.17(2) 0.21(2) -0.005(16) -0.08(2) -0.072(17)
C45 0.20(3) 0.17(2) 0.21(2) -0.005(16) -0.08(2) -0.072(17)
C46 0.115(16) 0.17(2) 0.18(2) 0.01(2) 0.005(17) 0.001(13)
C47 0.108(17) 0.118(17) 0.13(2) -0.044(12) 0.015(14) 0.011(12)
C48 0.12(2) 0.15(2) 0.16(2) -0.020(15) -0.011(18) 0.015(16)
C49 0.043(12) 0.028(10) 0.048(11) 0.019(8) 0.012(8) -0.008(8)
C50 0.023(9) 0.048(12) 0.042(10) -0.002(8) -0.004(7) 0.009(8)
C51 0.060(16) 0.036(13) 0.17(3) -0.005(13) -0.042(14) 0.000(12)
C52 0.041(12) 0.034(11) 0.085(15) 0.013(9) -0.042(9) 0.005(9)
C53 0.024(9) 0.038(10) 0.052(10) 0.000(9) 0.009(8) -0.007(7)
C54 0.077(16) 0.055(13) 0.095(19) -0.007(11) -0.027(12) 0.012(11)
C55 0.10(2) 0.25(4) 0.059(16) -0.042(18) 0.043(14) 0.01(2)
C56 0.044(15) 0.19(3) 0.19(3) -0.04(2) -0.010(18) 0.047(18)
C57 0.071(18) 0.26(4) 0.12(2) -0.09(2) 0.012(16) 0.01(2)
C58 0.15(2) 0.070(13) 0.068(15) -0.017(11) 0.007(14) 0.048(14)
C59 0.068(14) 0.091(14) 0.109(18) -0.009(12) -0.013(12) 0.036(12)
C60 0.12(2) 0.13(2) 0.10(2) -0.010(16) -0.021(16) -0.002(16)
C61 0.23(2) 0.101(14) 0.199(19) -0.024(14) -0.123(15) 0.015(15)
C62 0.23(2) 0.101(14) 0.199(19) -0.024(14) -0.123(15) 0.015(15)
C63 0.23(2) 0.101(14) 0.199(19) -0.024(14) -0.123(15) 0.015(15)
C64 0.060(13) 0.037(10) 0.051(12) -0.003(8) 0.012(9) -0.004(9)
C65 0.039(12) 0.057(13) 0.121(18) -0.035(12) -0.001(11) -0.003(10)
C66 0.051(14) 0.062(13) 0.105(17) -0.011(12) 0.012(11) -0.022(11)
C67 0.053(12) 0.048(12) 0.046(11) -0.015(9) -0.011(8) -0.003(9)
C68 0.073(15) 0.068(14) 0.039(11) -0.009(10) 0.016(9) -0.018(11)
C69 0.048(13) 0.061(14) 0.119(19) -0.011(12) 0.005(12) -0.003(11)
C70 0.056(12) 0.040(11) 0.098(16) 0.029(10) 0.017(11) 0.005(9)
C71 0.047(13) 0.13(2) 0.14(2) 0.050(18) 0.008(13) -0.015(13)
C72 0.086(18) 0.076(15) 0.17(2) 0.037(16) -0.012(15) -0.024(13)
C73 0.015(9) 0.032(10) 0.069(13) -0.009(8) 0.003(7) 0.002(7)
C74 0.038(11) 0.048(12) 0.042(11) 0.013(8) -0.016(8) 0.000(9)
C75 0.025(10) 0.033(10) 0.14(2) 0.001(11) -0.007(10) -0.005(8)
C76 0.038(11) 0.043(11) 0.106(18) 0.012(10) 0.010(10) 0.010(9)
C77 0.025(10) 0.027(10) 0.083(13) -0.018(10) 0.012(9) -0.005(8)
C78 0.033(4) 0.033(4) 0.034(4) 0.0003(14) 0.0000(14) -0.0004(14)
C79 0.22(3) 0.31(4) 0.08(2) -0.10(2) 0.03(2) -0.17(3)
C80 0.23(3) 0.37(5) 0.23(4) -0.13(3) 0.15(3) -0.24(3)
C81 0.29(4) 0.35(5) 0.10(2) -0.09(3) 0.06(2) -0.24(4)
C82 0.29(3) 0.43(5) 0.119(18) 0.11(2) -0.008(18) 0.15(3)
C83 0.29(3) 0.43(5) 0.119(18) 0.11(2) -0.008(18) 0.15(3)
C84 0.29(3) 0.43(5) 0.119(18) 0.11(2) -0.008(18) 0.15(3)
C85 0.183(17) 0.182(17) 0.183(17) -0.034(12) 0.018(12) 0.015(12)
C86 0.33(2) 0.33(2) 0.34(2) 0.002(14) 0.006(14) -0.001(14)
C87 0.24(3) 0.21(3) 0.30(3) 0.00(2) -0.04(2) 0.04(2)
C88 0.17(3) 0.098(18) 0.13(2) 0.067(17) 0.060(19) 0.063(16)
C89 0.10(2) 0.067(15) 0.30(4) -0.002(18) -0.02(2) 0.008(12)
C90 0.65(8) 0.11(2) 0.13(3) 0.06(2) 0.13(4) 0.12(3)
C91 0.062(13) 0.045(11) 0.064(11) 0.009(9) 0.011(9) -0.016(9)
C92 0.099(18) 0.13(2) 0.102(14) -0.031(15) 0.036(14) -0.052(16)
C93 0.081(17) 0.13(2) 0.16(2) -0.044(18) 0.057(16) 0.002(15)
C94 0.065(13) 0.082(15) 0.063(13) -0.005(11) -0.016(10) 0.011(11)
C95 0.13(2) 0.055(13) 0.051(13) -0.028(10) 0.002(12) -0.014(13)
C96 0.098(18) 0.080(17) 0.114(19) 0.024(14) -0.046(15) -0.005(14)
Cl1 0.028(3) 0.061(4) 0.143(5) -0.003(4) 0.012(3) 0.001(2)
Cl2 0.031(3) 0.044(3) 0.091(4) -0.001(2) -0.009(2) 0.008(2)
Cl3 0.039(2) 0.037(2) 0.139(5) 0.010(3) -0.006(3) 0.0099(19)
Cl4 0.035(3) 0.065(4) 0.130(5) 0.019(3) 0.001(3) -0.004(3)
Cl5 0.030(2) 0.038(3) 0.076(3) -0.003(2) 0.002(2) -0.012(2)
Cl6 0.033(3) 0.053(3) 0.094(4) -0.012(3) -0.012(2) 0.003(2)
Cl7 0.028(3) 0.061(3) 0.085(4) -0.011(2) -0.011(2) 0.006(2)
Cl8 0.038(2) 0.033(2) 0.170(5) -0.015(3) 0.010(3) -0.0074(18)
N1 0.036(10) 0.048(10) 0.121(15) -0.008(9) 0.015(9) -0.014(8)
N2 0.019(7) 0.038(8) 0.088(10) 0.028(8) -0.005(7) -0.005(6)
N3 0.037(10) 0.028(8) 0.072(11) -0.005(7) -0.016(7) 0.015(7)
N4 0.026(8) 0.058(10) 0.047(9) -0.014(7) 0.015(6) 0.005(7)
N5 0.023(8) 0.043(9) 0.099(12) 0.027(8) 0.024(7) 0.004(7)
N6 0.030(9) 0.071(13) 0.080(10) 0.014(10) -0.008(8) -0.007(8)
N7 0.017(8) 0.034(9) 0.045(9) 0.007(6) 0.001(5) 0.008(7)
N8 0.022(9) 0.040(10) 0.065(9) 0.008(7) -0.002(7) 0.007(7)
N9 0.021(8) 0.025(7) 0.061(10) 0.013(6) -0.009(6) -0.006(6)
N10 0.015(7) 0.028(8) 0.078(11) 0.005(7) -0.004(6) -0.014(6)
N11 0.026(8) 0.022(8) 0.091(11) 0.015(7) 0.003(7) -0.008(6)
N12 0.090(14) 0.022(8) 0.100(12) -0.002(8) -0.055(10) -0.026(8)
N13 0.023(8) 0.025(8) 0.080(10) -0.023(7) 0.001(7) -0.002(6)
N14 0.036(9) 0.032(9) 0.057(9) -0.011(7) -0.004(7) -0.004(7)
N15 0.038(9) 0.016(7) 0.110(12) -0.014(8) 0.016(8) 0.000(6)
N16 0.043(9) 0.013(7) 0.068(10) -0.017(6) -0.009(7) -0.002(6)
P1 0.055(4) 0.045(3) 0.078(4) 0.007(3) -0.001(3) 0.015(3)
P2 0.038(3) 0.065(4) 0.110(5) -0.029(3) -0.002(3) -0.001(3)
P3 0.058(4) 0.067(4) 0.078(4) 0.013(3) -0.019(3) -0.009(3)
P4 0.065(4) 0.050(3) 0.086(4) 0.003(3) 0.010(3) 0.016(3)
P5 0.048(3) 0.068(4) 0.088(4) -0.036(3) -0.005(3) -0.003(3)
P6 0.035(3) 0.049(3) 0.066(3) -0.010(3) -0.001(2) -0.006(2)
P7 0.068(4) 0.108(5) 0.092(4) -0.056(4) 0.018(3) -0.044(4)
P8 0.035(3) 0.057(3) 0.109(5) 0.032(3) 0.001(3) 0.004(2)
Re1 0.0248(4) 0.0354(5) 0.0885(6) -0.0063(4) 0.0026(4) 0.0039(3)
Re2 0.0264(4) 0.0344(4) 0.0959(5) 0.0110(4) -0.0007(4) 0.0028(3)
Re3 0.0211(4) 0.0291(4) 0.0692(5) -0.0058(4) -0.0034(4) -0.0027(3)
Re4 0.0240(4) 0.0303(4) 0.0900(5) -0.0034(4) 0.0039(4) -0.0057(3)

loop_
_atom_type_symbol
_atom_type_description
_atom_type_scat_dispersion_real
_atom_type_scat_dispersion_imag
_atom_type_scat_source
C C 0.0033 0.0016 'International Tables Vol C Tables 4.2.6.8 and 6.1.1.4'
N N 0.0061 0.0033 'International Tables Vol C Tables 4.2.6.8 and 6.1.1.4'
P P 0.1023 0.0942 'International Tables Vol C Tables 4.2.6.8 and 6.1.1.4'
Cl Cl 0.1484 0.1585 'International Tables Vol C Tables 4.2.6.8 and 6.1.1.4'
Ag Ag -0.8971 1.1015 'International Tables Vol C Tables 4.2.6.8 and 6.1.1.4'
Re Re -1.0185 7.2310 'International Tables Vol C Tables 4.2.6.8 and 6.1.1.4'
H H 0.0000 0.0000 'International Tables Vol C Tables 4.2.6.8 and 6.1.1.4'

loop_
_geom_angle_atom_site_label_1
_geom_angle_atom_site_label_2
_geom_angle_atom_site_label_3
_geom_angle
N2 Ag1 N6 172.9(6)
N2 Ag1 Ag2 94.3(3)
N6 Ag1 Ag2 92.8(4)
N8 Ag2 N4 171.8(6)
N8 Ag2 Ag1 95.4(4)
N4 Ag2 Ag1 92.7(4)
N10 Ag3 N14 172.7(5)
N10 Ag3 Ag4 92.6(4)
N14 Ag3 Ag4 94.5(4)
N16 Ag4 N12 172.9(5)
N16 Ag4 Ag3 92.7(3)
N12 Ag4 Ag3 93.9(4)
C2 C1 N1 108.2(18)
C2 C1 H1 125.9
N1 C1 H1 125.9
C1 C2 N2 114.0(18)
C1 C2 H2 123.0
N2 C2 H2 123.0
C4 C3 N3 110.8(16)
C4 C3 H3 124.6
N3 C3 H3 124.6
C3 C4 N4 108.6(16)
C3 C4 H4 125.7
N4 C4 H4 125.7
N2 C5 C6 135.8(15)
N2 C5 N1 111.2(13)
C6 C5 N1 113.0(14)
N4 C6 N3 112.4(15)
N4 C6 C5 130.5(16)
N3 C6 C5 117.0(15)
C8 C7 P1 118.9(18)
C8 C7 H7A 107.6
P1 C7 H7A 107.6
C8 C7 H7B 107.6
P1 C7 H7B 107.6
H7A C7 H7B 107.0
C7 C8 C9 115.4(18)
C7 C8 H8A 108.4
C9 C8 H8A 108.4
C7 C8 H8B 108.4
C9 C8 H8B 108.4
H8A C8 H8B 107.5
C8 C9 H9A 109.5
C8 C9 H9B 109.5
H9A C9 H9B 109.5
C8 C9 H9C 109.5
H9A C9 H9C 109.5
H9B C9 H9C 109.5
C11 C10 P1 112(2)
C11 C10 H10A 109.2
P1 C10 H10A 109.2
C11 C10 H10B 109.2
P1 C10 H10B 109.2
H10A C10 H10B 107.9
C10 C11 C12 104(2)
C10 C11 H11A 111.0
C12 C11 H11A 111.0
C10 C11 H11B 111.0
C12 C11 H11B 111.0
H11A C11 H11B 109.0
C11 C12 H12A 109.5
C11 C12 H12B 109.5
H12A C12 H12B 109.5
C11 C12 H12C 109.5
H12A C12 H12C 109.5
H12B C12 H12C 109.5
C14 C13 P1 121.5(15)
C14 C13 H13A 106.9
P1 C13 H13A 106.9
C14 C13 H13B 106.9
P1 C13 H13B 106.9
H13A C13 H13B 106.7
C15 C14 C13 112.9(18)
C15 C14 H14A 109.0
C13 C14 H14A 109.0
C15 C14 H14B 109.0
C13 C14 H14B 109.0
H14A C14 H14B 107.8
C14 C15 H15A 109.5
C14 C15 H15B 109.5
H15A C15 H15B 109.5
C14 C15 H15C 109.5
H15A C15 H15C 109.5
H15B C15 H15C 109.5
C17 C16 P2 122(2)
C17 C16 H16A 106.8
P2 C16 H16A 106.8
C17 C16 H16B 106.8
P2 C16 H16B 106.8
H16A C16 H16B 106.6
C16 C17 C18 117(3)
C16 C17 H17A 108.0
C18 C17 H17A 108.0
C16 C17 H17B 108.0
C18 C17 H17B 108.0
H17A C17 H17B 107.3
C17 C18 H18A 109.5
C17 C18 H18B 109.5
H18A C18 H18B 109.5
C17 C18 H18C 109.5
H18A C18 H18C 109.5
H18B C18 H18C 109.5
C20 C19 P2 125(2)
C20 C19 H19A 106.0
P2 C19 H19A 106.0
C20 C19 H19B 106.0
P2 C19 H19B 106.0
H19A C19 H19B 106.3
C19 C20 C21 118(3)
C19 C20 H20A 107.9
C21 C20 H20A 107.9
C19 C20 H20B 107.9
C21 C20 H20B 107.9
H20A C20 H20B 107.2
C20 C21 H21A 109.5
C20 C21 H21B 109.5
H21A C21 H21B 109.5
C20 C21 H21C 109.5
H21A C21 H21C 109.5
H21B C21 H21C 109.5
C23 C22 P2 103(2)
C23 C22 H22A 111.2
P2 C22 H22A 111.2
C23 C22 H22B 111.2
P2 C22 H22B 111.2
H22A C22 H22B 109.1
C22 C23 C24 100(3)
C22 C23 H23A 111.8
C24 C23 H23A 111.8
C22 C23 H23B 111.8
C24 C23 H23B 111.8
H23A C23 H23B 109.5
C23 C24 H24A 109.5
C23 C24 H24B 109.5
H24A C24 H24B 109.5
C23 C24 H24C 109.5
H24A C24 H24C 109.5
H24B C24 H24C 109.5
N5 C25 C26 111.4(17)
N5 C25 H25 124.3
C26 C25 H25 124.3
C25 C26 N6 108.1(16)
C25 C26 H26 125.9
N6 C26 H26 125.9
N7 C27 C28 104.2(15)
N7 C27 H27 127.9
C28 C27 H27 127.9
N8 C28 C27 113.9(16)
N8 C28 C30 38.1(9)
C27 C28 C30 75.9(12)
N8 C28 H28 123.0
C27 C28 H28 123.0
C30 C28 H28 161.1
N6 C29 N5 116.6(16)
N6 C29 C30 131.6(17)
N5 C29 C30 111.3(14)
N8 C30 N7 116.0(16)
N8 C30 C29 131.5(17)
N7 C30 C29 112.2(15)
N8 C30 C28 40.3(9)
N7 C30 C28 75.7(11)
C29 C30 C28 171.0(15)
C32 C31 P3 110.0(15)
C32 C31 H31A 109.7
P3 C31 H31A 109.7
C32 C31 H31B 109.7
P3 C31 H31B 109.7
H31A C31 H31B 108.2
C31 C32 C33 112(2)
C31 C32 H32A 109.3
C33 C32 H32A 109.3
C31 C32 H32B 109.3
C33 C32 H32B 109.3
H32A C32 H32B 108.0
C32 C33 H33A 109.5
C32 C33 H33B 109.5
H33A C33 H33B 109.5
C32 C33 H33C 109.5
H33A C33 H33C 109.5
H33B C33 H33C 109.5
C35 C34 P3 117.8(14)
C35 C34 H34A 107.9
P3 C34 H34A 107.9
C35 C34 H34B 107.8
P3 C34 H34B 107.8
H34A C34 H34B 107.2
C34 C35 C36 106(2)
C34 C35 H35A 110.5
C36 C35 H35A 110.5
C34 C35 H35B 110.5
C36 C35 H35B 110.5
H35A C35 H35B 108.7
C35 C36 H36A 109.5
C35 C36 H36B 109.5
H36A C36 H36B 109.5
C35 C36 H36C 109.5
H36A C36 H36C 109.5
H36B C36 H36C 109.5
C38 C37 P3 119.5(14)
C38 C37 H37A 107.4
P3 C37 H37A 107.4
C38 C37 H37B 107.4
P3 C37 H37B 107.4
H37A C37 H37B 107.0
C37 C38 C39 110.1(16)
C37 C38 H38A 109.6
C39 C38 H38A 109.6
C37 C38 H38B 109.6
C39 C38 H38B 109.6
H38A C38 H38B 108.2
C38 C39 H39A 109.5
C38 C39 H39B 109.5
H39A C39 H39B 109.5
C38 C39 H39C 109.5
H39A C39 H39C 109.5
H39B C39 H39C 109.5
C41 C40 P4 127.5(18)
C41 C40 H40A 105.4
P4 C40 H40A 105.4
C41 C40 H40B 105.4
P4 C40 H40B 105.4
H40A C40 H40B 106.0
C40 C41 C42 123(2)
C40 C41 H41A 106.5
C42 C41 H41A 106.5
C40 C41 H41B 106.5
C42 C41 H41B 106.5
H41A C41 H41B 106.5
C41 C42 H42A 109.5
C41 C42 H42B 109.5
H42A C42 H42B 109.5
C41 C42 H42C 109.5
H42A C42 H42C 109.5
H42B C42 H42C 109.5
C44 C43 P4 119(2)
C44 C43 H43A 107.6
P4 C43 H43A 107.6
C44 C43 H43B 107.6
P4 C43 H43B 107.6
H43A C43 H43B 107.1
C43 C44 C45 99(3)
C43 C44 H44A 112.0
C45 C44 H44A 112.0
C43 C44 H44B 112.0
C45 C44 H44B 112.0
H44A C44 H44B 109.7
C44 C45 H45A 109.5
C44 C45 H45B 109.5
H45A C45 H45B 109.5
C44 C45 H45C 109.5
H45A C45 H45C 109.5
H45B C45 H45C 109.5
C47 C46 P4 105(2)
C47 C46 H46A 110.8
P4 C46 H46A 110.8
C47 C46 H46B 110.8
P4 C46 H46B 110.8
H46A C46 H46B 108.9
C46 C47 C48 104(2)
C46 C47 H47A 110.9
C48 C47 H47A 110.9
C46 C47 H47B 110.9
C48 C47 H47B 110.9
H47A C47 H47B 108.9
C47 C48 H48A 109.5
C47 C48 H48B 109.5
H48A C48 H48B 109.5
C47 C48 H48C 109.5
H48A C48 H48C 109.5
H48B C48 H48C 109.5
C50 C49 N9 105.7(13)
C50 C49 H49 127.1
N9 C49 H49 127.1
N10 C50 C49 109.7(14)
N10 C50 H50 125.1
C49 C50 H50 125.1
C52 C51 N11 114.6(19)
C52 C51 H51 122.7
N11 C51 H51 122.7
C51 C52 N12 103.9(17)
C51 C52 H52 128.0
N12 C52 H52 128.0
N9 C53 N10 110.5(14)
N9 C53 C54 114.2(15)
N10 C53 C54 135.1(16)
N11 C54 N12 115.3(18)
N11 C54 C53 115.2(19)
N12 C54 C53 129(2)
C56 C55 P5 119(2)
C56 C55 H55A 107.6
P5 C55 H55A 107.6
C56 C55 H55B 107.6
P5 C55 H55B 107.6
H55A C55 H55B 107.0
C55 C56 C57 109(3)
C55 C56 H56A 109.8
C57 C56 H56A 109.8
C55 C56 H56B 109.8
C57 C56 H56B 109.8
H56A C56 H56B 108.3
C56 C57 H57A 109.5
C56 C57 H57B 109.5
H57A C57 H57B 109.5
C56 C57 H57C 109.5
H57A C57 H57C 109.5
H57B C57 H57C 109.5
C59 C58 P5 125.6(18)
C59 C58 H58A 105.9
P5 C58 H58A 105.9
C59 C58 H58B 105.9
P5 C58 H58B 105.9
H58A C58 H58B 106.2
C58 C59 C60 112(2)
C58 C59 H59A 109.1
C60 C59 H59A 109.1
C58 C59 H59B 109.1
C60 C59 H59B 109.1
H59A C59 H59B 107.9
C59 C60 H60A 109.5
C59 C60 H60B 109.5
H60A C60 H60B 109.5
C59 C60 H60C 109.5
H60A C60 H60C 109.5
H60B C60 H60C 109.5
C62 C61 P5 123(2)
C62 C61 H61A 106.7
P5 C61 H61A 106.7
C62 C61 H61B 106.7
P5 C61 H61B 106.7
H61A C61 H61B 106.6
C61 C62 C63 118(3)
C61 C62 H62A 107.8
C63 C62 H62A 107.8
C61 C62 H62B 107.8
C63 C62 H62B 107.8
H62A C62 H62B 107.2
C62 C63 H63A 109.5
C62 C63 H63B 109.5
H63A C63 H63B 109.5
C62 C63 H63C 109.5
H63A C63 H63C 109.5
H63B C63 H63C 109.5
C65 C64 P6 113.8(12)
C65 C64 H64A 108.8
P6 C64 H64A 108.8
C65 C64 H64B 108.8
P6 C64 H64B 108.8
H64A C64 H64B 107.7
C66 C65 C64 111.0(17)
C66 C65 H65A 109.4
C64 C65 H65A 109.4
C66 C65 H65B 109.4
C64 C65 H65B 109.4
H65A C65 H65B 108.0
C65 C66 H66A 109.5
C65 C66 H66B 109.5
H66A C66 H66B 109.5
C65 C66 H66C 109.5
H66A C66 H66C 109.5
H66B C66 H66C 109.5
C68 C67 P6 114.9(13)
C68 C67 H67A 108.5
P6 C67 H67A 108.5
C68 C67 H67B 108.5
P6 C67 H67B 108.5
H67A C67 H67B 107.5
C67 C68 C69 107.0(15)
C67 C68 H68A 110.3
C69 C68 H68A 110.3
C67 C68 H68B 110.3
C69 C68 H68B 110.3
H68A C68 H68B 108.6
C68 C69 H69A 109.5
C68 C69 H69B 109.5
H69A C69 H69B 109.5
C68 C69 H69C 109.5
H69A C69 H69C 109.5
H69B C69 H69C 109.5
C71 C70 P6 113.7(14)
C71 C70 H70A 108.8
P6 C70 H70A 108.8
C71 C70 H70B 108.8
P6 C70 H70B 108.8
H70A C70 H70B 107.7
C70 C71 C72 111.6(16)
C70 C71 H71A 109.3
C72 C71 H71A 109.3
C70 C71 H71B 109.3
C72 C71 H71B 109.3
H71A C71 H71B 108.0
C71 C72 H72A 109.5
C71 C72 H72B 109.5
H72A C72 H72B 109.5
C71 C72 H72C 109.5
H72A C72 H72C 109.5
H72B C72 H72C 109.5
N13 C73 C74 109.4(14)
N13 C73 H73 125.3
C74 C73 H73 125.3
C73 C74 N14 106.2(15)
C73 C74 H74 126.9
N14 C74 H74 126.9
C76 C75 N15 108.5(15)
C76 C75 H75 125.7
N15 C75 H75 125.7
C75 C76 N16 107.9(16)
C75 C76 H76 126.0
N16 C76 H76 126.0
N14 C77 N13 110.3(15)
N14 C77 C78 133.5(16)
N13 C77 C78 115.2(14)
C77 C78 N15 115.7(14)
C77 C78 N16 133.9(15)
N15 C78 N16 110.4(13)
C80 C79 P7 120(2)
C80 C79 H79A 107.3
P7 C79 H79A 107.3
C80 C79 H79B 107.3
P7 C79 H79B 107.3
H79A C79 H79B 106.9
C79 C80 C81 116(3)
C79 C80 H80A 108.4
C81 C80 H80A 108.4
C79 C80 H80B 108.4
C81 C80 H80B 108.4
H80A C80 H80B 107.5
C80 C81 H81A 109.5
C80 C81 H81B 109.5
H81A C81 H81B 109.5
C80 C81 H81C 109.5
H81A C81 H81C 109.5
H81B C81 H81C 109.5
C83 C82 P7 140(3)
C83 C82 H82A 102.1
P7 C82 H82A 102.1
C83 C82 H82B 102.1
P7 C82 H82B 102.1
H82A C82 H82B 104.8
C82 C83 C84 126(3)
C82 C83 H83A 105.8
C84 C83 H83A 105.8
C82 C83 H83B 105.8
C84 C83 H83B 105.8
H83A C83 H83B 106.2
C83 C84 H84A 109.5
C83 C84 H84B 109.5
H84A C84 H84B 109.5
C83 C84 H84C 109.5
H84A C84 H84C 109.5
H84B C84 H84C 109.5
C86 C85 P7 130(3)
C86 C85 H85A 104.7
P7 C85 H85A 104.7
C86 C85 H85B 104.7
P7 C85 H85B 104.7
H85A C85 H85B 105.7
C85 C86 C87 126(4)
C85 C86 H86A 105.8
C87 C86 H86A 105.8
C85 C86 H86B 105.8
C87 C86 H86B 105.8
H86A C86 H86B 106.2
C86 C87 H87A 109.5
C86 C87 H87B 109.5
H87A C87 H87B 109.5
C86 C87 H87C 109.5
H87A C87 H87C 109.5
H87B C87 H87C 109.5
C89 C88 P8 118.1(18)
C89 C88 H88A 107.8
P8 C88 H88A 107.8
C89 C88 H88B 107.8
P8 C88 H88B 107.8
H88A C88 H88B 107.1
C88 C89 C90 115(2)
C88 C89 H89A 108.4
C90 C89 H89A 108.4
C88 C89 H89B 108.4
C90 C89 H89B 108.4
H89A C89 H89B 107.5
C89 C90 H90A 109.5
C89 C90 H90B 109.5
H90A C90 H90B 109.5
C89 C90 H90C 109.5
H90A C90 H90C 109.5
H90B C90 H90C 109.5
C92 C91 P8 121.3(17)
C92 C91 H91A 107.0
P8 C91 H91A 107.0
C92 C91 H91B 107.0
P8 C91 H91B 107.0
H91A C91 H91B 106.8
C91 C92 C93 114(2)
C91 C92 H92A 108.7
C93 C92 H92A 108.7
C91 C92 H92B 108.7
C93 C92 H92B 108.7
H92A C92 H92B 107.6
C92 C93 H93A 109.5
C92 C93 H93B 109.5
H93A C93 H93B 109.5
C92 C93 H93C 109.5
H93A C93 H93C 109.5
H93B C93 H93C 109.5
C95 C94 P8 113.0(13)
C95 C94 H94A 109.0
P8 C94 H94A 109.0
C95 C94 H94B 109.0
P8 C94 H94B 109.0
H94A C94 H94B 107.8
C94 C95 C96 107.7(17)
C94 C95 H95A 110.2
C96 C95 H95A 110.2
C94 C95 H95B 110.2
C96 C95 H95B 110.2
H95A C95 H95B 108.5
C95 C96 H96A 109.5
C95 C96 H96B 109.5
H96A C96 H96B 109.5
C95 C96 H96C 109.5
H96A C96 H96C 109.5
H96B C96 H96C 109.5
C1 N1 C5 103.6(15)
C1 N1 Re1 139.6(13)
C5 N1 Re1 116.4(11)
C5 N2 C2 102.1(13)
C5 N2 Ag1 131.8(10)
C2 N2 Ag1 126.1(11)
C3 N3 C6 104.6(14)
C3 N3 Re1 138.6(11)
C6 N3 Re1 116.6(11)
C6 N4 C4 103.5(14)
C6 N4 Ag2 134.5(12)
C4 N4 Ag2 121.9(11)
C25 N5 C29 100.8(15)
C25 N5 Re2 138.5(13)
C29 N5 Re2 120.5(11)
C29 N6 C26 102.8(15)
C29 N6 Ag1 135.2(14)
C26 N6 Ag1 122.0(12)
C30 N7 C27 104.1(14)
C30 N7 Re2 119.4(11)
C27 N7 Re2 136.5(11)
C30 N8 C28 101.6(14)
C30 N8 Ag2 133.0(13)
C28 N8 Ag2 125.3(12)
C53 N9 C49 107.2(13)
C53 N9 Re3 117.0(10)
C49 N9 Re3 135.5(10)
C50 N10 C53 106.7(13)
C50 N10 Ag3 120.0(11)
C53 N10 Ag3 133.1(11)
C54 N11 C51 101.0(16)
C54 N11 Re3 118.8(13)
C51 N11 Re3 140.1(14)
C54 N12 C52 104.9(17)
C54 N12 Ag4 133.3(14)
C52 N12 Ag4 120.0(11)
C73 N13 C77 107.1(13)
C73 N13 Re4 136.6(11)
C77 N13 Re4 116.2(11)
C77 N14 C74 106.6(14)
C77 N14 Ag3 131.9(12)
C74 N14 Ag3 121.5(11)
C78 N15 C75 105.8(13)
C78 N15 Re4 117.2(10)
C75 N15 Re4 136.7(11)
C78 N16 C76 107.0(13)
C78 N16 Ag4 132.2(10)
C76 N16 Ag4 120.4(11)
C13 P1 C7 103.5(9)
C13 P1 C10 98.0(10)
C7 P1 C10 110.9(12)
C13 P1 Re1 113.6(7)
C7 P1 Re1 115.4(8)
C10 P1 Re1 113.7(8)
C16 P2 C19 105.5(11)
C16 P2 C22 109.9(14)
C19 P2 C22 94.5(10)
C16 P2 Re1 116.1(9)
C19 P2 Re1 115.8(9)
C22 P2 Re1 112.8(9)
C34 P3 C31 106.8(11)
C34 P3 C37 103.5(9)
C31 P3 C37 100.4(10)
C34 P3 Re2 113.8(7)
C31 P3 Re2 117.6(10)
C37 P3 Re2 113.0(7)
C40 P4 C46 108.0(13)
C40 P4 C43 106.5(11)
C46 P4 C43 96.8(12)
C40 P4 Re2 116.9(9)
C46 P4 Re2 114.9(10)
C43 P4 Re2 111.7(9)
C61 P5 C58 107.9(11)
C61 P5 C55 101.6(16)
C58 P5 C55 98.9(12)
C61 P5 Re3 115.5(12)
C58 P5 Re3 116.0(7)
C55 P5 Re3 114.7(8)
C64 P6 C70 102.7(9)
C64 P6 C67 106.0(8)
C70 P6 C67 101.2(8)
C64 P6 Re3 117.9(6)
C70 P6 Re3 115.4(7)
C67 P6 Re3 111.9(5)
C82 P7 C85 101.2(17)
C82 P7 C79 110.2(17)
C85 P7 C79 101.3(13)
C82 P7 Re4 116.5(11)
C85 P7 Re4 110.1(11)
C79 P7 Re4 115.6(9)
C94 P8 C88 102.1(11)
C94 P8 C91 109.1(9)
C88 P8 C91 101.1(9)
C94 P8 Re4 115.5(7)
C88 P8 Re4 111.8(9)
C91 P8 Re4 115.5(6)
N1 Re1 N3 76.8(6)
N1 Re1 Cl1 92.4(5)
N3 Re1 Cl1 168.3(4)
N1 Re1 Cl2 166.4(5)
N3 Re1 Cl2 90.4(4)
Cl1 Re1 Cl2 100.76(17)
N1 Re1 P2 87.8(5)
N3 Re1 P2 94.2(4)
Cl1 Re1 P2 89.8(2)
Cl2 Re1 P2 88.81(19)
N1 Re1 P1 93.5(5)
N3 Re1 P1 86.2(4)
Cl1 Re1 P1 90.1(2)
Cl2 Re1 P1 89.96(17)
P2 Re1 P1 178.70(19)
N5 Re2 N7 76.4(5)
N5 Re2 Cl4 168.4(4)
N7 Re2 Cl4 92.5(4)
N5 Re2 Cl3 90.7(4)
N7 Re2 Cl3 166.8(4)
Cl4 Re2 Cl3 100.59(17)
N5 Re2 P4 88.9(5)
N7 Re2 P4 91.3(3)
Cl4 Re2 P4 88.3(2)
Cl3 Re2 P4 90.92(18)
N5 Re2 P3 90.0(5)
N7 Re2 P3 88.6(3)
Cl4 Re2 P3 92.8(2)
Cl3 Re2 P3 88.87(19)
P4 Re2 P3 178.9(2)
N11 Re3 N9 74.8(5)
N11 Re3 Cl6 92.7(4)
N9 Re3 Cl6 167.3(4)
N11 Re3 Cl5 165.4(4)
N9 Re3 Cl5 90.9(3)
Cl6 Re3 Cl5 101.71(16)
N11 Re3 P5 88.5(4)
N9 Re3 P5 91.1(4)
Cl6 Re3 P5 90.62(19)
Cl5 Re3 P5 88.92(18)
N11 Re3 P6 92.9(4)
N9 Re3 P6 89.3(4)
Cl6 Re3 P6 89.29(17)
Cl5 Re3 P6 89.70(16)
P5 Re3 P6 178.56(19)
N15 Re4 N13 75.4(5)
N15 Re4 Cl7 169.5(4)
N13 Re4 Cl7 94.1(4)
N15 Re4 Cl8 92.3(4)
N13 Re4 Cl8 167.4(4)
Cl7 Re4 Cl8 98.13(16)
N15 Re4 P8 90.0(5)
N13 Re4 P8 89.2(4)
Cl7 Re4 P8 90.57(17)
Cl8 Re4 P8 93.6(2)
N15 Re4 P7 91.2(5)
N13 Re4 P7 90.3(4)
Cl7 Re4 P7 88.1(2)
Cl8 Re4 P7 87.1(2)
P8 Re4 P7 178.6(2)

loop_
_geom_bond_atom_site_label_1
_geom_bond_atom_site_label_2
_geom_bond_distance
Ag1 N2 2.037(12)
Ag1 N6 2.083(15)
Ag1 Ag2 2.9855(19)
Ag2 N8 2.069(13)
Ag2 N4 2.089(13)
Ag3 N10 2.083(12)
Ag3 N14 2.095(13)
Ag3 Ag4 2.9815(18)
Ag4 N16 2.084(13)
Ag4 N12 2.116(14)
C1 C2 1.30(2)
C1 N1 1.40(2)
C1 H1 0.9500
C2 N2 1.41(2)
C2 H2 0.9500
C3 C4 1.31(2)
C3 N3 1.34(2)
C3 H3 0.9500
C4 N4 1.41(2)
C4 H4 0.9500
C5 N2 1.374(17)
C5 C6 1.39(2)
C5 N1 1.44(2)
C6 N4 1.338(18)
C6 N3 1.357(19)
C7 C8 1.46(2)
C7 P1 1.87(2)
C7 H7A 0.9900
C7 H7B 0.9900
C8 C9 1.55(2)
C8 H8A 0.9900
C8 H8B 0.9900
C9 H9A 0.9800
C9 H9B 0.9800
C9 H9C 0.9800
C10 C11 1.37(3)
C10 P1 1.92(3)
C10 H10A 0.9900
C10 H10B 0.9900
C11 C12 1.76(4)
C11 H11A 0.9900
C11 H11B 0.9900
C12 H12A 0.9800
C12 H12B 0.9800
C12 H12C 0.9800
C13 C14 1.52(3)
C13 P1 1.821(19)
C13 H13A 0.9900
C13 H13B 0.9900
C14 C15 1.52(3)
C14 H14A 0.9900
C14 H14B 0.9900
C15 H15A 0.9800
C15 H15B 0.9800
C15 H15C 0.9800
C16 C17 1.37(3)
C16 P2 1.78(2)
C16 H16A 0.9900
C16 H16B 0.9900
C17 C18 1.59(3)
C17 H17A 0.9900
C17 H17B 0.9900
C18 H18A 0.9800
C18 H18B 0.9800
C18 H18C 0.9800
C19 C20 1.40(3)
C19 P2 1.820(18)
C19 H19A 0.9900
C19 H19B 0.9900
C20 C21 1.55(3)
C20 H20A 0.9900
C20 H20B 0.9900
C21 H21A 0.9800
C21 H21B 0.9800
C21 H21C 0.9800
C22 C23 1.38(2)
C22 P2 1.89(3)
C22 H22A 0.9900
C22 H22B 0.9900
C23 C24 1.54(5)
C23 H23A 0.9900
C23 H23B 0.9900
C24 H24A 0.9800
C24 H24B 0.9800
C24 H24C 0.9800
C25 N5 1.302(19)
C25 C26 1.34(2)
C25 H25 0.9500
C26 N6 1.35(2)
C26 H26 0.9500
C27 N7 1.362(18)
C27 C28 1.36(2)
C27 H27 0.9500
C28 N8 1.340(19)
C28 C30 2.03(2)
C28 H28 0.9500
C29 N6 1.27(2)
C29 N5 1.357(19)
C29 C30 1.60(2)
C30 N8 1.28(2)
C30 N7 1.36(2)
C31 C32 1.60(3)
C31 P3 1.79(2)
C31 H31A 0.9900
C31 H31B 0.9900
C32 C33 1.61(3)
C32 H32A 0.9900
C32 H32B 0.9900
C33 H33A 0.9800
C33 H33B 0.9800
C33 H33C 0.9800
C34 C35 1.54(3)
C34 P3 1.75(2)
C34 H34A 0.9900
C34 H34B 0.9900
C35 C36 1.67(3)
C35 H35A 0.9900
C35 H35B 0.9900
C36 H36A 0.9800
C36 H36B 0.9800
C36 H36C 0.9800
C37 C38 1.43(2)
C37 P3 1.92(2)
C37 H37A 0.9900
C37 H37B 0.9900
C38 C39 1.49(2)
C38 H38A 0.9900
C38 H38B 0.9900
C39 H39A 0.9800
C39 H39B 0.9800
C39 H39C 0.9800
C40 C41 1.33(2)
C40 P4 1.78(2)
C40 H40A 0.9900
C40 H40B 0.9900
C41 C42 1.49(2)
C41 H41A 0.9900
C41 H41B 0.9900
C42 H42A 0.9800
C42 H42B 0.9800
C42 H42C 0.9800
C43 C44 1.40(4)
C43 P4 1.89(2)
C43 H43A 0.9900
C43 H43B 0.9900
C44 C45 1.77(4)
C44 H44A 0.9900
C44 H44B 0.9900
C45 H45A 0.9800
C45 H45B 0.9800
C45 H45C 0.9800
C46 C47 1.41(3)
C46 P4 1.88(3)
C46 H46A 0.9900
C46 H46B 0.9900
C47 C48 1.73(3)
C47 H47A 0.9900
C47 H47B 0.9900
C48 H48A 0.9800
C48 H48B 0.9800
C48 H48C 0.9800
C49 C50 1.39(2)
C49 N9 1.389(18)
C49 H49 0.9500
C50 N10 1.345(19)
C50 H50 0.9500
C51 C52 1.30(2)
C51 N11 1.37(2)
C51 H51 0.9500
C52 N12 1.41(2)
C52 H52 0.9500
C53 N9 1.348(18)
C53 N10 1.353(18)
C53 C54 1.44(2)
C54 N11 1.30(2)
C54 N12 1.32(2)
C55 C56 1.38(3)
C55 P5 1.90(2)
C55 H55A 0.9900
C55 H55B 0.9900
C56 C57 1.53(3)
C56 H56A 0.9900
C56 H56B 0.9900
C57 H57A 0.9800
C57 H57B 0.9800
C57 H57C 0.9800
C58 C59 1.37(3)
C58 P5 1.82(2)
C58 H58A 0.9900
C58 H58B 0.9900
C59 C60 1.58(3)
C59 H59A 0.9900
C59 H59B 0.9900
C60 H60A 0.9800
C60 H60B 0.9800
C60 H60C 0.9800
C61 C62 1.36(2)
C61 P5 1.74(3)
C61 H61A 0.9900
C61 H61B 0.9900
C62 C63 1.48(3)
C62 H62A 0.9900
C62 H62B 0.9900
C63 H63A 0.9800
C63 H63B 0.9800
C63 H63C 0.9800
C64 C65 1.60(2)
C64 P6 1.762(17)
C64 H64A 0.9900
C64 H64B 0.9900
C65 C66 1.54(2)
C65 H65A 0.9900
C65 H65B 0.9900
C66 H66A 0.9800
C66 H66B 0.9800
C66 H66C 0.9800
C67 C68 1.50(2)
C67 P6 1.868(17)
C67 H67A 0.9900
C67 H67B 0.9900
C68 C69 1.57(2)
C68 H68A 0.9900
C68 H68B 0.9900
C69 H69A 0.9800
C69 H69B 0.9800
C69 H69C 0.9800
C70 C71 1.49(2)
C70 P6 1.814(16)
C70 H70A 0.9900
C70 H70B 0.9900
C71 C72 1.61(3)
C71 H71A 0.9900
C71 H71B 0.9900
C72 H72A 0.9800
C72 H72B 0.9800
C72 H72C 0.9800
C73 N13 1.338(18)
C73 C74 1.38(2)
C73 H73 0.9500
C74 N14 1.401(19)
C74 H74 0.9500
C75 C76 1.36(2)
C75 N15 1.44(2)
C75 H75 0.9500
C76 N16 1.42(2)
C76 H76 0.9500
C77 N14 1.339(19)
C77 N13 1.358(18)
C77 C78 1.36(2)
C78 N15 1.366(18)
C78 N16 1.389(19)
C79 C80 1.32(2)
C79 P7 1.86(2)
C79 H79A 0.9900
C79 H79B 0.9900
C80 C81 1.51(4)
C80 H80A 0.9900
C80 H80B 0.9900
C81 H81A 0.9800
C81 H81B 0.9800
C81 H81C 0.9800
C82 C83 1.36(3)
C82 P7 1.80(3)
C82 H82A 0.9900
C82 H82B 0.9900
C83 C84 1.30(2)
C83 H83A 0.9900
C83 H83B 0.9900
C84 H84A 0.9800
C84 H84B 0.9800
C84 H84C 0.9800
C85 C86 1.52(2)
C85 P7 1.87(3)
C85 H85A 0.9900
C85 H85B 0.9900
C86 C87 1.61(3)
C86 H86A 0.9900
C86 H86B 0.9900
C87 H87A 0.9800
C87 H87B 0.9800
C87 H87C 0.9800
C88 C89 1.51(3)
C88 P8 1.86(2)
C88 H88A 0.9900
C88 H88B 0.9900
C89 C90 1.57(3)
C89 H89A 0.9900
C89 H89B 0.9900
C90 H90A 0.9800
C90 H90B 0.9800
C90 H90C 0.9800
C91 C92 1.41(2)
C91 P8 1.867(18)
C91 H91A 0.9900
C91 H91B 0.9900
C92 C93 1.47(3)
C92 H92A 0.9900
C92 H92B 0.9900
C93 H93A 0.9800
C93 H93B 0.9800
C93 H93C 0.9800
C94 C95 1.51(2)
C94 P8 1.769(17)
C94 H94A 0.9900
C94 H94B 0.9900
C95 C96 1.67(3)
C95 H95A 0.9900
C95 H95B 0.9900
C96 H96A 0.9800
C96 H96B 0.9800
C96 H96C 0.9800
Cl1 Re1 2.369(5)
Cl2 Re1 2.399(5)
Cl3 Re2 2.393(4)
Cl4 Re2 2.367(5)
Cl5 Re3 2.389(4)
Cl6 Re3 2.362(5)
Cl7 Re4 2.372(4)
Cl8 Re4 2.390(4)
N1 Re1 2.056(16)
N3 Re1 2.087(14)
N5 Re2 2.100(13)
N7 Re2 2.112(12)
N9 Re3 2.101(12)
N11 Re3 2.095(12)
N13 Re4 2.093(12)
N15 Re4 2.051(13)
P1 Re1 2.459(6)
P2 Re1 2.440(6)
P3 Re2 2.459(6)
P4 Re2 2.425(6)
P5 Re3 2.448(5)
P6 Re3 2.451(5)
P7 Re4 2.482(6)
P8 Re4 2.423(6)

loop_
_geom_torsion_atom_site_label_1
_geom_torsion_atom_site_label_2
_geom_torsion_atom_site_label_3
_geom_torsion_atom_site_label_4
_geom_torsion
N1 C1 C2 N2 -10(3)
N3 C3 C4 N4 3(2)
N2 C5 C6 N4 -3(3)
N1 C5 C6 N4 179.2(17)
N2 C5 C6 N3 -177.9(16)
N1 C5 C6 N3 5(2)
P1 C7 C8 C9 170.5(15)
P1 C10 C11 C12 -164.1(16)
P1 C13 C14 C15 -171.5(15)
P2 C16 C17 C18 169.2(17)
P2 C19 C20 C21 -167.6(17)
P2 C22 C23 C24 -172(3)
N5 C25 C26 N6 -2(2)
N7 C27 C28 N8 2(2)
N7 C27 C28 C30 2.2(12)
N6 C29 C30 N8 -1(4)
N5 C29 C30 N8 170.0(19)
N6 C29 C30 N7 -174.2(19)
N5 C29 C30 N7 -3(2)
P3 C31 C32 C33 -178.9(19)
P3 C34 C35 C36 176.4(18)
P3 C37 C38 C39 163.6(14)
P4 C40 C41 C42 171(2)
P4 C43 C44 C45 -178.3(17)
P4 C46 C47 C48 174.5(15)
N9 C49 C50 N10 2.1(18)
N11 C51 C52 N12 -4(3)
N9 C53 C54 N11 1(3)
N10 C53 C54 N11 -173.7(19)
N9 C53 C54 N12 -176.0(19)
N10 C53 C54 N12 10(4)
P5 C55 C56 C57 -179.4(19)
P5 C58 C59 C60 -178.0(16)
P5 C61 C62 C63 -180(3)
P6 C64 C65 C66 177.0(13)
P6 C67 C68 C69 -175.2(12)
P6 C70 C71 C72 -167.1(16)
N13 C73 C74 N14 -2.4(18)
N15 C75 C76 N16 5(2)
N14 C77 C78 N15 -171.6(19)
N13 C77 C78 N15 -5(2)
N14 C77 C78 N16 10(4)
N13 C77 C78 N16 176.8(17)
P7 C79 C80 C81 -167(3)
P7 C82 C83 C84 -174(4)
P7 C85 C86 C87 167(3)
P8 C88 C89 C90 -177(2)
P8 C91 C92 C93 175.7(14)
P8 C94 C95 C96 -162.6(13)
C2 C1 N1 C5 9(3)
C2 C1 N1 Re1 -179.2(19)
N2 C5 N1 C1 -6(2)
C6 C5 N1 C1 172.3(16)
N2 C5 N1 Re1 -179.7(11)
C6 C5 N1 Re1 -1.6(17)
C6 C5 N2 C2 -177(2)
N1 C5 N2 C2 0(2)
C6 C5 N2 Ag1 5(3)
N1 C5 N2 Ag1 -177.6(12)
C1 C2 N2 C5 6(3)
C1 C2 N2 Ag1 -175.8(18)
C4 C3 N3 C6 -4(2)
C4 C3 N3 Re1 -177.4(14)
N4 C6 N3 C3 4(2)
C5 C6 N3 C3 179.4(15)
N4 C6 N3 Re1 178.9(11)
C5 C6 N3 Re1 -5.5(19)
N3 C6 N4 C4 -2.1(19)
C5 C6 N4 C4 -176.9(17)
N3 C6 N4 Ag2 -179.0(11)
C5 C6 N4 Ag2 6(3)
C3 C4 N4 C6 -1(2)
C3 C4 N4 Ag2 176.9(12)
C26 C25 N5 C29 4(2)
C26 C25 N5 Re2 179.1(14)
N6 C29 N5 C25 -6(2)
C30 C29 N5 C25 -178.8(15)
N6 C29 N5 Re2 177.9(13)
C30 C29 N5 Re2 5(2)
N5 C29 N6 C26 5(2)
C30 C29 N6 C26 176.1(19)
N5 C29 N6 Ag1 -171.9(13)
C30 C29 N6 Ag1 -1(3)
C25 C26 N6 C29 -2(2)
C25 C26 N6 Ag1 175.5(12)
N8 C30 N7 C27 3(2)
C29 C30 N7 C27 177.6(14)
C28 C30 N7 C27 2.2(12)
N8 C30 N7 Re2 -174.6(12)
C29 C30 N7 Re2 -0.5(19)
C28 C30 N7 Re2 -175.9(10)
C28 C27 N7 C30 -3.3(18)
C28 C27 N7 Re2 174.3(12)
N7 C30 N8 C28 -2(2)
C29 C30 N8 C28 -175(2)
N7 C30 N8 Ag2 -179.4(11)
C29 C30 N8 Ag2 8(3)
C28 C30 N8 Ag2 -177(2)
C27 C28 N8 C30 0(2)
C27 C28 N8 Ag2 177.3(12)
C30 C28 N8 Ag2 178(2)
N10 C53 N9 C49 -1.1(18)
C54 C53 N9 C49 -176.9(15)
N10 C53 N9 Re3 173.9(10)
C54 C53 N9 Re3 -1.9(19)
C50 C49 N9 C53 -0.6(17)
C50 C49 N9 Re3 -174.2(11)
C49 C50 N10 C53 -2.8(19)
C49 C50 N10 Ag3 -178.0(10)
N9 C53 N10 C50 2.4(19)
C54 C53 N10 C50 177(2)
N9 C53 N10 Ag3 176.7(11)
C54 C53 N10 Ag3 -9(3)
N12 C54 N11 C51 1(2)
C53 C54 N11 C51 -176.2(18)
N12 C54 N11 Re3 178.1(13)
C53 C54 N11 Re3 1(2)
C52 C51 N11 C54 2(3)
C52 C51 N11 Re3 -174.2(15)
N11 C54 N12 C52 -3(2)
C53 C54 N12 C52 174(2)
N11 C54 N12 Ag4 -167.2(14)
C53 C54 N12 Ag4 9(4)
C51 C52 N12 C54 4(2)
C51 C52 N12 Ag4 170.5(15)
C74 C73 N13 C77 5.8(18)
C74 C73 N13 Re4 -178.6(12)
N14 C77 N13 C73 -7.2(19)
C78 C77 N13 C73 -177.2(15)
N14 C77 N13 Re4 176.1(11)
C78 C77 N13 Re4 6(2)
N13 C77 N14 C74 5.7(19)
C78 C77 N14 C74 173(2)
N13 C77 N14 Ag3 -176.5(11)
C78 C77 N14 Ag3 -9(3)
C73 C74 N14 C77 -2.0(18)
C73 C74 N14 Ag3 179.9(10)
C77 C78 N15 C75 -174.0(15)
N16 C78 N15 C75 5.0(19)
C77 C78 N15 Re4 1(2)
N16 C78 N15 Re4 179.8(11)
C76 C75 N15 C78 -6(2)
C76 C75 N15 Re4 -179.2(14)
C77 C78 N16 C76 176.4(19)
N15 C78 N16 C76 -2.3(18)
C77 C78 N16 Ag4 4(3)
N15 C78 N16 Ag4 -174.6(11)
C75 C76 N16 C78 -2(2)
C75 C76 N16 Ag4 171.9(12)
C14 C13 P1 C7 -43.8(19)
C14 C13 P1 C10 70.0(18)
C14 C13 P1 Re1 -169.6(14)
C8 C7 P1 C13 -66.6(18)
C8 C7 P1 C10 -170.8(16)
C8 C7 P1 Re1 58.1(18)
C17 C16 P2 C19 -62(2)
C17 C16 P2 C22 -163(2)
C17 C16 P2 Re1 67(2)
C20 C19 P2 C16 -47(2)
C20 C19 P2 C22 66(2)
C20 C19 P2 Re1 -176.4(19)
C23 C22 P2 C16 -27(3)
C23 C22 P2 C19 -135(3)
C23 C22 P2 Re1 104(3)
C35 C34 P3 C31 -46(2)
C35 C34 P3 C37 59.6(19)
C35 C34 P3 Re2 -177.3(15)
C32 C31 P3 C34 -57(2)
C32 C31 P3 C37 -164.8(18)
C32 C31 P3 Re2 72(2)
C41 C40 P4 C46 168(3)
C41 C40 P4 C43 65(3)
C41 C40 P4 Re2 -61(3)
C47 C46 P4 C40 48(2)
C47 C46 P4 C43 158(2)
C47 C46 P4 Re2 -84(2)
C44 C43 P4 C40 39(3)
C44 C43 P4 C46 -72(3)
C44 C43 P4 Re2 168(2)
C62 C61 P5 C58 -21(4)
C62 C61 P5 C55 -124(3)
C62 C61 P5 Re3 111(3)
C59 C58 P5 C61 -164(2)
C59 C58 P5 C55 -59(2)
C59 C58 P5 Re3 64(2)
C56 C55 P5 C61 -60(3)
C56 C55 P5 C58 -171(2)
C56 C55 P5 Re3 65(3)
C65 C64 P6 C70 -168.0(12)
C65 C64 P6 C67 -62.3(14)
C65 C64 P6 Re3 63.9(13)
C71 C70 P6 C64 -56.0(19)
C71 C70 P6 C67 -165.4(17)
C71 C70 P6 Re3 73.6(18)
C68 C67 P6 C64 -46.6(16)
C68 C67 P6 C70 60.3(15)
C68 C67 P6 Re3 -176.3(11)
C83 C82 P7 C85 66(6)
C83 C82 P7 C79 -40(6)
C83 C82 P7 Re4 -175(5)
C86 C85 P7 C82 -86(4)
C86 C85 P7 C79 28(4)
C86 C85 P7 Re4 151(4)
C80 C79 P7 C82 -73(3)
C80 C79 P7 C85 -180(3)
C80 C79 P7 Re4 62(3)
C95 C94 P8 C88 -152.6(14)
C95 C94 P8 C91 -46.2(15)
C95 C94 P8 Re4 85.8(13)
C89 C88 P8 C94 -55(2)
C89 C88 P8 C91 -168(2)
C89 C88 P8 Re4 69(2)
C92 C91 P8 C94 -46.6(18)
C92 C91 P8 C88 60.5(19)
C92 C91 P8 Re4 -178.7(14)
